data_7018442
loop_
_publ_author_name
'Perry, Houston P.'
'Gagnon, Kevin J.'
'Law, Justin'
'Teat, Simon'
'Clearfield, Abraham'

_publ_section_title
;
 Divalent metal phosphonate coordination polymers constructed from a
 dipiperidine-based bisphosphonate ligand.
;
_journal_issue 14
_journal_name_full 'Dalton transactions (Cambridge, England : 2003)'
_journal_page_first 3985
_journal_page_last 3994
_journal_paper_doi 10.1039/c2dt11986b
_journal_volume 41
_journal_year 2012
_chemical_formula_sum 'C12 H28 Mn2 N2 O9 P2'
_chemical_formula_weight 516.18
_chemical_name_systematic
;
?
;
_space_group_IT_number 2
_symmetry_cell_setting triclinic
_symmetry_space_group_name_Hall '-P 1'
_symmetry_space_group_name_H-M 'P -1'
_atom_sites_solution_hydrogens geom
_atom_sites_solution_primary direct
_atom_sites_solution_secondary difmap
_audit_creation_method SHELXL-97
_cell_angle_alpha 88.490(10)
_cell_angle_beta 79.781(10)
_cell_angle_gamma 79.276(9)
_cell_formula_units_Z 2
_cell_length_a 6.4350(16)
_cell_length_b 11.641(3)
_cell_length_c 12.750(3)
_cell_measurement_reflns_used 1921
_cell_measurement_temperature 110(2)
_cell_measurement_theta_max 25.41
_cell_measurement_theta_min 2.41
_cell_volume 923.5(4)
_computing_cell_refinement 'Bruker SAINT v7.34a'
_computing_data_collection 'Bruker APEX 2'
_computing_data_reduction 'Bruker SAINT v7.34a'
_computing_molecular_graphics 'Bruker SHELXTL'
_computing_publication_material 'Bruker SHELXTL & local programs'
_computing_structure_refinement 'SHELXL-97 (Sheldrick, 1997)'
_computing_structure_solution 'SHELXS-97 (Sheldrick, 1990)'
_diffrn_ambient_temperature 110(2)
_diffrn_measured_fraction_theta_full 0.993
_diffrn_measured_fraction_theta_max 0.993
_diffrn_measurement_device_type 'Bruker APEXII CCD Area Diffractometer'
_diffrn_measurement_method '\w scans with narrow frames'
_diffrn_radiation_monochromator graphite
_diffrn_radiation_source 'fine-focus sealed tube'
_diffrn_radiation_type MoK\a
_diffrn_radiation_wavelength 0.71073
_diffrn_reflns_av_R_equivalents 0.0771
_diffrn_reflns_av_sigmaI/netI 0.1042
_diffrn_reflns_limit_h_max 7
_diffrn_reflns_limit_h_min -7
_diffrn_reflns_limit_k_max 14
_diffrn_reflns_limit_k_min -14
_diffrn_reflns_limit_l_max 15
_diffrn_reflns_limit_l_min -15
_diffrn_reflns_number 11397
_diffrn_reflns_theta_full 26.00
_diffrn_reflns_theta_max 26.00
_diffrn_reflns_theta_min 1.62
_exptl_absorpt_coefficient_mu 1.591
_exptl_absorpt_correction_T_max 0.9843
_exptl_absorpt_correction_T_min 0.7963
_exptl_absorpt_correction_type multi-scan
_exptl_absorpt_process_details 'SADABS 2008/1 Bruker AXS Madison WI USA'
_exptl_crystal_colour colorless
_exptl_crystal_density_diffrn 1.856
_exptl_crystal_density_method 'not measured'
_exptl_crystal_description lath
_exptl_crystal_F_000 532
_exptl_crystal_size_max 0.15
_exptl_crystal_size_mid 0.07
_exptl_crystal_size_min 0.01
_refine_diff_density_max 0.779
_refine_diff_density_min -1.101
_refine_diff_density_rms 0.287
_refine_ls_extinction_method none
_refine_ls_goodness_of_fit_ref 1.020
_refine_ls_hydrogen_treatment mixed
_refine_ls_matrix_type full
_refine_ls_number_parameters 262
_refine_ls_number_reflns 3595
_refine_ls_number_restraints 1
_refine_ls_restrained_S_all 1.020
_refine_ls_R_factor_all 0.0854
_refine_ls_R_factor_gt 0.0507
_refine_ls_shift/su_max 0.000
_refine_ls_shift/su_mean 0.000
_refine_ls_structure_factor_coef Fsqd
_refine_ls_weighting_details 'calc w=1/[\s^2^(Fo^2^)+(0.0804P)^2^+0.0000P] where P=(Fo^2^+2Fc^2^)/3'
_refine_ls_weighting_scheme calc
_refine_ls_wR_factor_gt 0.1224
_refine_ls_wR_factor_ref 0.1599
_reflns_number_gt 2489
_reflns_number_total 3595
_reflns_threshold_expression >2sigma(I)
_cod_data_source_file c2dt11986b.txt
_cod_data_source_block jl2_108
_cod_original_sg_symbol_H-M P-1
_cod_database_code 7018442

loop_
_symmetry_equiv_pos_as_xyz
'x, y, z'
'-x, -y, -z'

loop_
_atom_site_label
_atom_site_type_symbol
_atom_site_fract_x
_atom_site_fract_y
_atom_site_fract_z
_atom_site_U_iso_or_equiv
_atom_site_adp_type
_atom_site_occupancy
_atom_site_symmetry_multiplicity
_atom_site_calc_flag
_atom_site_refinement_flags
Mn1 Mn 0.12577(13) 0.09446(7) 0.42954(7) 0.0136(2) Uani 1 1 d .
Mn2 Mn 0.34302(13) 0.23070(7) 0.59157(7) 0.0140(2) Uani 1 1 d .
P2 P 0.6489(2) 0.05592(12) 0.37802(11) 0.0123(3) Uani 1 1 d .
P1 P -0.1720(2) 0.31521(12) 0.57851(12) 0.0138(3) Uani 1 1 d .
O4 O 0.4387(5) 0.1219(3) 0.4404(3) 0.0133(8) Uani 1 1 d .
O1 O 0.0249(6) 0.2161(3) 0.5580(3) 0.0154(8) Uani 1 1 d .
O5 O 0.1750(6) -0.0434(3) 0.5540(3) 0.0151(8) Uani 1 1 d .
O2 O 0.6307(5) 0.2690(3) 0.6324(3) 0.0157(9) Uani 1 1 d .
O3 O -0.2059(6) 0.3851(3) 0.4792(3) 0.0152(9) Uani 1 1 d .
O6 O 0.3737(6) 0.0608(3) 0.6650(3) 0.0134(8) Uani 1 1 d .
N1 N 0.0777(7) 0.3504(4) 0.7289(4) 0.0169(11) Uani 1 1 d .
N2 N 0.5560(7) 0.1945(4) 0.2046(4) 0.0163(11) Uani 1 1 d .
C1 C -0.0209(9) 0.2778(5) 0.8142(4) 0.0167(13) Uani 1 1 d .
H1A H -0.0780 0.2168 0.7815 0.020 Uiso 1 1 calc R
H1B H -0.1427 0.3276 0.8602 0.020 Uiso 1 1 calc R
C8 C 0.4041(9) 0.2544(5) 1.0005(5) 0.0186(13) Uani 1 1 d .
H8 H 0.5397 0.2277 0.9486 0.022 Uiso 1 1 calc R
C11 C -0.0909(8) 0.4112(5) 0.6685(4) 0.0157(12) Uani 1 1 d .
H11A H -0.0355 0.4753 0.6265 0.019 Uiso 1 1 calc R
H11B H -0.2191 0.4468 0.7201 0.019 Uiso 1 1 calc R
C4 C 0.3212(9) 0.3897(5) 0.8489(5) 0.0194(13) Uani 1 1 d .
H4A H 0.3671 0.4539 0.8830 0.023 Uiso 1 1 calc R
H4B H 0.4496 0.3445 0.8033 0.023 Uiso 1 1 calc R
C7 C 0.3551(9) 0.1492(5) 1.0673(4) 0.0196(13) Uani 1 1 d .
H7A H 0.3392 0.0864 1.0202 0.024 Uiso 1 1 calc R
H7B H 0.2179 0.1718 1.1175 0.024 Uiso 1 1 calc R
C2 C 0.1389(9) 0.2204(5) 0.8813(5) 0.0182(13) Uani 1 1 d .
H2A H 0.2577 0.1684 0.8356 0.022 Uiso 1 1 calc R
H2B H 0.0679 0.1716 0.9360 0.022 Uiso 1 1 calc R
C12 C 0.7243(8) 0.1500(5) 0.2685(4) 0.0163(12) Uani 1 1 d .
H12A H 0.7694 0.2177 0.2974 0.020 Uiso 1 1 calc R
H12B H 0.8507 0.1065 0.2204 0.020 Uiso 1 1 calc R
C3 C 0.2309(9) 0.3088(5) 0.9362(4) 0.0181(13) Uani 1 1 d .
H3 H 0.1105 0.3572 0.9859 0.022 Uiso 1 1 calc R
C6 C 0.5355(9) 0.1041(5) 0.1298(5) 0.0200(13) Uani 1 1 d .
H6A H 0.5047 0.0335 0.1700 0.024 Uiso 1 1 calc R
H6B H 0.6728 0.0820 0.0795 0.024 Uiso 1 1 calc R
C9 C 0.4486(10) 0.3449(5) 1.0742(5) 0.0254(15) Uani 1 1 d .
H9A H 0.4981 0.4095 1.0305 0.031 Uiso 1 1 calc R
H9B H 0.3128 0.3782 1.1219 0.031 Uiso 1 1 calc R
C5 C 0.1589(9) 0.4416(5) 0.7796(5) 0.0179(13) Uani 1 1 d .
H5A H 0.0367 0.4930 0.8238 0.021 Uiso 1 1 calc R
H5B H 0.2268 0.4901 0.7236 0.021 Uiso 1 1 calc R
C10 C 0.6154(10) 0.2955(5) 0.1416(5) 0.0231(14) Uani 1 1 d .
H10A H 0.7561 0.2709 0.0947 0.028 Uiso 1 1 calc R
H10B H 0.6301 0.3572 0.1904 0.028 Uiso 1 1 calc R
O3W O 0.1225(7) 0.2465(4) 0.3190(3) 0.0193(9) Uani 1 1 d .
H3WA H 0.246(10) 0.243(5) 0.292(5) 0.029 Uiso 1 1 d .
H3WB H 0.103(10) 0.302(6) 0.363(5) 0.029 Uiso 1 1 d .
O1W O 0.3598(6) 0.3823(4) 0.4808(3) 0.0209(10) Uani 1 1 d D
H1WA H 0.486(4) 0.391(6) 0.475(5) 0.031 Uiso 1 1 d D
H1WB H 0.309(10) 0.448(5) 0.509(5) 0.031 Uiso 1 1 d .
O2W O 0.2134(7) -0.0360(4) 0.3010(4) 0.0231(10) Uani 1 1 d .
H2WA H 0.152(10) -0.096(6) 0.333(5) 0.035 Uiso 1 1 d .
H2WB H 0.321(11) -0.066(6) 0.305(6) 0.035 Uiso 1 1 d .

loop_
_atom_site_aniso_label
_atom_site_aniso_U_11
_atom_site_aniso_U_22
_atom_site_aniso_U_33
_atom_site_aniso_U_23
_atom_site_aniso_U_13
_atom_site_aniso_U_12
Mn1 0.0125(4) 0.0133(5) 0.0178(5) 0.0013(4) -0.0058(3) -0.0067(4)
Mn2 0.0135(5) 0.0115(5) 0.0194(5) 0.0011(4) -0.0065(4) -0.0054(4)
P2 0.0126(7) 0.0121(8) 0.0147(8) 0.0022(6) -0.0061(6) -0.0056(6)
P1 0.0132(7) 0.0116(8) 0.0189(8) 0.0007(6) -0.0055(6) -0.0052(6)
O4 0.0106(19) 0.009(2) 0.021(2) 0.0005(16) -0.0069(16) -0.0016(15)
O1 0.0122(19) 0.012(2) 0.023(2) -0.0011(16) -0.0068(16) -0.0017(16)
O5 0.015(2) 0.018(2) 0.016(2) 0.0029(16) -0.0067(16) -0.0084(16)
O2 0.0111(19) 0.016(2) 0.021(2) 0.0000(17) -0.0031(16) -0.0046(16)
O3 0.017(2) 0.012(2) 0.019(2) 0.0038(16) -0.0052(16) -0.0077(16)
O6 0.0141(19) 0.012(2) 0.016(2) -0.0012(16) -0.0057(16) -0.0046(16)
N1 0.017(2) 0.018(3) 0.019(3) 0.004(2) -0.007(2) -0.008(2)
N2 0.021(3) 0.015(3) 0.017(3) 0.004(2) -0.010(2) -0.009(2)
C1 0.021(3) 0.018(3) 0.016(3) 0.004(2) -0.006(2) -0.012(2)
C8 0.019(3) 0.016(3) 0.022(3) 0.002(3) -0.006(3) -0.004(2)
C11 0.015(3) 0.008(3) 0.025(3) 0.003(2) -0.006(2) -0.005(2)
C4 0.025(3) 0.018(3) 0.021(3) 0.004(3) -0.008(3) -0.014(3)
C7 0.025(3) 0.020(3) 0.018(3) -0.004(3) -0.010(3) -0.006(3)
C2 0.020(3) 0.017(3) 0.020(3) 0.004(2) -0.005(2) -0.007(2)
C12 0.012(3) 0.021(3) 0.019(3) 0.001(2) -0.006(2) -0.007(2)
C3 0.020(3) 0.017(3) 0.018(3) 0.000(3) -0.006(2) -0.003(3)
C6 0.027(3) 0.014(3) 0.021(3) -0.002(3) -0.011(3) -0.005(3)
C9 0.043(4) 0.013(3) 0.028(4) 0.007(3) -0.021(3) -0.011(3)
C5 0.021(3) 0.016(3) 0.020(3) -0.004(2) -0.009(3) -0.007(2)
C10 0.029(3) 0.017(3) 0.031(4) 0.010(3) -0.015(3) -0.015(3)
O3W 0.020(2) 0.017(2) 0.022(2) 0.0006(18) -0.0043(19) -0.0070(19)
O1W 0.017(2) 0.016(2) 0.032(3) 0.0005(19) -0.006(2) -0.0055(19)
O2W 0.021(2) 0.017(2) 0.031(3) -0.0014(19) -0.007(2) -0.0013(19)

loop_
_atom_type_symbol
_atom_type_description
_atom_type_scat_dispersion_real
_atom_type_scat_dispersion_imag
_atom_type_scat_source
C C 0.0033 0.0016 'International Tables Vol C Tables 4.2.6.8 and 6.1.1.4'
H H 0.0000 0.0000 'International Tables Vol C Tables 4.2.6.8 and 6.1.1.4'
N N 0.0061 0.0033 'International Tables Vol C Tables 4.2.6.8 and 6.1.1.4'
O O 0.0106 0.0060 'International Tables Vol C Tables 4.2.6.8 and 6.1.1.4'
P P 0.1023 0.0942 'International Tables Vol C Tables 4.2.6.8 and 6.1.1.4'
Mn Mn 0.3368 0.7283 'International Tables Vol C Tables 4.2.6.8 and 6.1.1.4'

loop_
_geom_angle_atom_site_label_1
_geom_angle_atom_site_label_2
_geom_angle_atom_site_label_3
_geom_angle
_geom_angle_site_symmetry_1
_geom_angle_site_symmetry_3
O5 Mn1 O1 93.64(14) 2_556 .
O5 Mn1 O4 167.91(14) 2_556 .
O1 Mn1 O4 84.26(14) . .
O5 Mn1 O2W 83.11(16) 2_556 .
O1 Mn1 O2W 176.56(16) . .
O4 Mn1 O2W 98.68(16) . .
O5 Mn1 O3W 107.69(15) 2_556 .
O1 Mn1 O3W 87.91(15) . .
O4 Mn1 O3W 84.17(14) . .
O2W Mn1 O3W 94.15(16) . .
O5 Mn1 O5 82.11(14) 2_556 .
O1 Mn1 O5 86.44(14) . .
O4 Mn1 O5 85.87(13) . .
O2W Mn1 O5 91.98(16) . .
O3W Mn1 O5 168.99(14) . .
O2 Mn2 O6 94.80(14) . .
O2 Mn2 O1 171.91(14) . .
O6 Mn2 O1 90.71(13) . .
O2 Mn2 O1W 84.91(14) . .
O6 Mn2 O1W 165.96(15) . .
O1 Mn2 O1W 91.17(14) . .
O2 Mn2 O4 107.23(13) . .
O6 Mn2 O4 82.31(14) . .
O1 Mn2 O4 79.35(13) . .
O1W Mn2 O4 84.37(15) . .
O2 Mn2 N1 99.07(14) . .
O6 Mn2 N1 101.42(14) . .
O1 Mn2 N1 73.98(14) . .
O1W Mn2 N1 92.47(15) . .
O4 Mn2 N1 153.08(14) . .
O6 P2 O4 112.7(2) 2_656 .
O6 P2 O5 112.4(2) 2_656 2_656
O4 P2 O5 109.9(2) . 2_656
O6 P2 C12 109.6(2) 2_656 .
O4 P2 C12 105.5(2) . .
O5 P2 C12 106.3(2) 2_656 .
O3 P1 O2 113.4(2) . 1_455
O3 P1 O1 112.4(2) . .
O2 P1 O1 110.8(2) 1_455 .
O3 P1 C11 106.8(2) . .
O2 P1 C11 110.8(2) 1_455 .
O1 P1 C11 102.1(2) . .
P2 O4 Mn1 126.0(2) . .
P2 O4 Mn2 135.3(2) . .
Mn1 O4 Mn2 96.74(14) . .
P1 O1 Mn1 129.5(2) . .
P1 O1 Mn2 123.6(2) . .
Mn1 O1 Mn2 98.61(15) . .
P2 O5 Mn1 134.9(2) 2_656 2_556
P2 O5 Mn1 124.5(2) 2_656 .
Mn1 O5 Mn1 97.89(14) 2_556 .
P1 O2 Mn2 138.3(2) 1_655 .
P2 O6 Mn2 129.9(2) 2_656 .
C5 N1 C1 108.3(4) . .
C5 N1 C11 107.5(4) . .
C1 N1 C11 109.5(4) . .
C5 N1 Mn2 115.3(3) . .
C1 N1 Mn2 112.2(3) . .
C11 N1 Mn2 103.8(3) . .
C10 N2 C12 109.0(4) . .
C10 N2 C6 108.1(4) . .
C12 N2 C6 111.1(4) . .
N1 C1 C2 111.7(4) . .
N1 C1 H1A 109.3 . .
C2 C1 H1A 109.3 . .
N1 C1 H1B 109.3 . .
C2 C1 H1B 109.3 . .
H1A C1 H1B 108.0 . .
C7 C8 C9 108.1(5) . .
C7 C8 C3 115.0(5) . .
C9 C8 C3 111.0(5) . .
C7 C8 H8 107.5 . .
C9 C8 H8 107.5 . .
C3 C8 H8 107.5 . .
N1 C11 P1 113.9(4) . .
N1 C11 H11A 108.8 . .
P1 C11 H11A 108.8 . .
N1 C11 H11B 108.8 . .
P1 C11 H11B 108.8 . .
H11A C11 H11B 107.7 . .
C5 C4 C3 112.7(5) . .
C5 C4 H4A 109.1 . .
C3 C4 H4A 109.1 . .
C5 C4 H4B 109.1 . .
C3 C4 H4B 109.1 . .
H4A C4 H4B 107.8 . .
C8 C7 C6 110.5(5) . 1_556
C8 C7 H7A 109.6 . .
C6 C7 H7A 109.6 1_556 .
C8 C7 H7B 109.6 . .
C6 C7 H7B 109.6 1_556 .
H7A C7 H7B 108.1 . .
C1 C2 C3 112.4(5) . .
C1 C2 H2A 109.1 . .
C3 C2 H2A 109.1 . .
C1 C2 H2B 109.1 . .
C3 C2 H2B 109.1 . .
H2A C2 H2B 107.8 . .
N2 C12 P2 115.8(4) . .
N2 C12 H12A 108.3 . .
P2 C12 H12A 108.3 . .
N2 C12 H12B 108.3 . .
P2 C12 H12B 108.3 . .
H12A C12 H12B 107.4 . .
C2 C3 C8 114.3(5) . .
C2 C3 C4 107.1(5) . .
C8 C3 C4 110.6(5) . .
C2 C3 H3 108.2 . .
C8 C3 H3 108.2 . .
C4 C3 H3 108.2 . .
N2 C6 C7 110.7(4) . 1_554
N2 C6 H6A 109.5 . .
C7 C6 H6A 109.5 1_554 .
N2 C6 H6B 109.5 . .
C7 C6 H6B 109.5 1_554 .
H6A C6 H6B 108.1 . .
C10 C9 C8 113.4(5) 1_556 .
C10 C9 H9A 108.9 1_556 .
C8 C9 H9A 108.9 . .
C10 C9 H9B 108.9 1_556 .
C8 C9 H9B 108.9 . .
H9A C9 H9B 107.7 . .
N1 C5 C4 112.0(4) . .
N1 C5 H5A 109.2 . .
C4 C5 H5A 109.2 . .
N1 C5 H5B 109.2 . .
C4 C5 H5B 109.2 . .
H5A C5 H5B 107.9 . .
N2 C10 C9 111.5(4) . 1_554
N2 C10 H10A 109.3 . .
C9 C10 H10A 109.3 1_554 .
N2 C10 H10B 109.3 . .
C9 C10 H10B 109.3 1_554 .
H10A C10 H10B 108.0 . .
Mn1 O3W H3WA 105(5) . .
Mn1 O3W H3WB 100(4) . .
H3WA O3W H3WB 102(6) . .
Mn2 O1W H1WA 104(5) . .
Mn2 O1W H1WB 115(5) . .
H1WA O1W H1WB 94(6) . .
Mn1 O2W H2WA 101(4) . .
Mn1 O2W H2WB 106(6) . .
H2WA O2W H2WB 93(7) . .

loop_
_geom_bond_atom_site_label_1
_geom_bond_atom_site_label_2
_geom_bond_distance
_geom_bond_site_symmetry_2
Mn1 O5 2.103(3) 2_556
Mn1 O1 2.124(4) .
Mn1 O4 2.125(3) .
Mn1 O2W 2.189(4) .
Mn1 O3W 2.232(4) .
Mn1 O5 2.247(4) .
Mn2 O2 2.135(3) .
Mn2 O6 2.156(4) .
Mn2 O1 2.202(3) .
Mn2 O1W 2.237(4) .
Mn2 O4 2.262(4) .
Mn2 N1 2.471(5) .
P2 O6 1.519(4) 2_656
P2 O4 1.522(4) .
P2 O5 1.529(4) 2_656
P2 C12 1.806(6) .
P1 O3 1.513(4) .
P1 O2 1.516(4) 1_455
P1 O1 1.536(4) .
P1 C11 1.826(5) .
N1 C5 1.476(7) .
N1 C1 1.486(7) .
N1 C11 1.501(7) .
N2 C10 1.477(7) .
N2 C12 1.479(6) .
N2 C6 1.478(7) .
C1 C2 1.504(7) .
C1 H1A 0.9900 .
C1 H1B 0.9900 .
C8 C7 1.522(8) .
C8 C9 1.529(8) .
C8 C3 1.533(8) .
C8 H8 1.0000 .
C11 H11A 0.9900 .
C11 H11B 0.9900 .
C4 C5 1.518(7) .
C4 C3 1.543(8) .
C4 H4A 0.9900 .
C4 H4B 0.9900 .
C7 C6 1.529(7) 1_556
C7 H7A 0.9900 .
C7 H7B 0.9900 .
C2 C3 1.520(7) .
C2 H2A 0.9900 .
C2 H2B 0.9900 .
C12 H12A 0.9900 .
C12 H12B 0.9900 .
C3 H3 1.0000 .
C6 C7 1.529(7) 1_554
C6 H6A 0.9900 .
C6 H6B 0.9900 .
C9 C10 1.514(8) 1_556
C9 H9A 0.9900 .
C9 H9B 0.9900 .
C5 H5A 0.9900 .
C5 H5B 0.9900 .
C10 C9 1.514(8) 1_554
C10 H10A 0.9900 .
C10 H10B 0.9900 .
O3W H3WA 0.80(6) .
O3W H3WB 0.84(6) .
O1W H1WA 0.83(2) .
O1W H1WB 0.84(6) .
O2W H2WA 0.92(7) .
O2W H2WB 0.72(7) .
